data_5000326
_chemical_formula_moiety ?
_chemical_formula_sum 'C88 H140 Fe8 N4 O42'
_chemical_formula_weight 2372.86
_space_group_IT_number 15
_symmetry_cell_setting monoclinic
_symmetry_space_group_name_Hall '-C 2yc'
_symmetry_space_group_name_H-M 'C 1 2/c 1'
_cell_angle_alpha 90
_cell_angle_beta 92.944(13)
_cell_angle_gamma 90
_cell_formula_units_Z 4
_cell_length_a 25.393(6)
_cell_length_b 26.517(6)
_cell_length_c 17.046(4)
_cell_measurement_reflns_used 70
_cell_measurement_temperature 101.
_cell_measurement_theta_max 12.36
_cell_measurement_theta_min 9.6
_cell_volume 11462(5)
_diffrn_ambient_temperature 101.
_diffrn_detector_area_resol_mean ?
_diffrn_measured_fraction_theta_full 0
_diffrn_measured_fraction_theta_max 1
_diffrn_measurement_device_type 'refurbished Picker diffractometer'
_diffrn_measurement_method '\q/2\q scans'
_diffrn_radiation_type 'Mo K\a'
_diffrn_radiation_wavelength 0.71069
_diffrn_reflns_av_R_equivalents 0.176
_diffrn_reflns_limit_h_max 14
_diffrn_reflns_limit_h_min -30
_diffrn_reflns_limit_k_max 31
_diffrn_reflns_limit_k_min -28
_diffrn_reflns_limit_l_max 20
_diffrn_reflns_limit_l_min -20
_diffrn_reflns_number 16490
_diffrn_reflns_theta_full 0
_diffrn_reflns_theta_max 24.9983
_diffrn_reflns_theta_min 3.07271
_diffrn_standards_decay_% 8.3
_diffrn_standards_interval_count 400
_diffrn_standards_number 4
_exptl_absorpt_coefficient_mu 1.062
_exptl_absorpt_correction_T_max ?
_exptl_absorpt_correction_T_min ?
_exptl_absorpt_correction_type none
_exptl_absorpt_process_details none
_exptl_crystal_colour brown
_exptl_crystal_density_diffrn 1.375
_exptl_crystal_density_meas ?
_exptl_crystal_density_method 'not measured'
_exptl_crystal_description 'approximate cube'
_exptl_crystal_F_000 4960
_exptl_crystal_size_max .40
_exptl_crystal_size_mid .30
_exptl_crystal_size_min .30
_refine_diff_density_max 1.46
_refine_diff_density_min -2.58
_refine_ls_abs_structure_details none
_refine_ls_abs_structure_Flack ?
_refine_ls_extinction_coef -0.000000009(12)
_refine_ls_extinction_expression
;
Larson, A. C. (1967).  Acta Cryst. 23, p. 664.  Eq. (3)
;
_refine_ls_extinction_method Zachariasen
_refine_ls_goodness_of_fit_ref 1.5249
_refine_ls_hydrogen_treatment ?
_refine_ls_matrix_type full
_refine_ls_number_parameters 426
_refine_ls_number_reflns 4616
_refine_ls_R_factor_gt 0.1162
_refine_ls_shift/su_max 0.1695
_refine_ls_structure_factor_coef F
_refine_ls_weighting_details w^-1^=\s^2^(F)+(.03F)^2^
_refine_ls_weighting_scheme calc
_refine_ls_wR_factor_ref 0.0822
_reflns_number_gt 3436
_reflns_number_total 10085
_reflns_threshold_expression F^2^>2.33\s(F^2^)
_cod_original_sg_symbol_H-M 'C 2/c'
_cod_database_code 5000326

loop_
_symmetry_equiv_pos_as_xyz
x,y,z
1/2+x,1/2+y,z
-x,y,1/2-z
1/2-x,1/2+y,1/2-z
x,-y,1/2+z
1/2+x,1/2-y,1/2+z
-x,-y,-z
1/2-x,1/2-y,-z

loop_
_atom_site_label
_atom_site_type_symbol
_atom_site_fract_x
_atom_site_fract_y
_atom_site_fract_z
_atom_site_U_iso_or_equiv
_atom_site_adp_type
_atom_site_occupancy
_atom_site_disorder_group
_atom_site_disorder_assembly
FE1 FE 1 0.14806(13) 0.75 0.0189(11) Uani 1 0 .
FE2 FE 1 0.25608(13) 0.75 0.0255(12) Uani 1 0 .
FE3 FE 1.12956(9) 0.10462(9) 0.75003(12) 0.0225(8) Uani 1 0 .
FE4 FE 1.08583(8) 0.20848(9) 0.63117(12) 0.0219(8) Uani 1 0 .
FE5 FE 1.17420(9) 0.14220(10) 0.58999(12) 0.0234(8) Uani 1 0 .
O6 O 1.0235(4) 0.2017(4) 0.6825(5) 0.021(2) Uiso 1 0 .
O7 O 1.1208(4) 0.1428(4) 0.6626(5) 0.020(2) Uiso 1 0 .
O8 O 1.0244(4) 0.3132(4) 0.6770(6) 0.032(3) Uiso 1 0 .
C9 C 1.0487(7) 0.3121(7) 0.6137(9) 0.035(4) Uiso 1 0 .
O10 O 1.0700(4) 0.2759(4) 0.5815(5) 0.028(3) Uiso 1 0 .
C11 C 1.0496(8) 0.3627(9) 0.5734(11) 0.063(6) Uiso 1 0 .
O12 O 1.0694(4) 0.2632(4) 0.8122(5) 0.029(3) Uiso 1 0 .
C13 C 1.1165(6) 0.2563(7) 0.7924(9) 0.030(4) Uiso 1 0 .
O14 O 1.1279(4) 0.2448(4) 0.7211(5) 0.026(3) Uiso 1 0 .
C15 C 1.1610(7) 0.2665(7) 0.8481(9) 0.041(5) Uiso 1 0 .
O16 O 0.9856(4) 0.0928(4) 0.8295(5) 0.026(3) Uiso 1 0 .
C17 C 0.9602(6) 0.0505(6) 0.8253(8) 0.017(3) Uiso 1 0 .
O18 O 0.9161(4) 0.0449(4) 0.7907(5) 0.023(3) Uiso 1 0 .
C19 C 0.9864(6) 0.0059(7) 0.8645(9) 0.031(4) Uiso 1 0 .
O20 O 1.1932(4) 0.1456(4) 0.7913(5) 0.026(3) Uiso 1 0 .
C21 C 1.2294(6) 0.1623(6) 0.7496(8) 0.026(4) Uiso 1 0 .
O22 O 1.2305(4) 0.1602(4) 0.6764(5) 0.022(3) Uiso 1 0 .
C23 C 1.2740(7) 0.1890(7) 0.7930(10) 0.044(5) Uiso 1 0 .
O24 O 1.0544(4) 0.1720(4) 0.5314(5) 0.020(2) Uiso 1 0 .
C25 C 1.0722(6) 0.1344(6) 0.4997(8) 0.026(4) Uiso 1 0 .
O26 O 1.1191(4) 0.1181(4) 0.5045(5) 0.018(2) Uiso 1 0 .
C27 C 1.0342(6) 0.1062(7) 0.4441(8) 0.028(4) Uiso 1 0 .
O28 O 1.1888(4) 0.0542(4) 0.7191(5) 0.028(3) Uiso 1 0 .
C29 C 1.2103(6) 0.0465(7) 0.6563(9) 0.026(4) Uiso 1 0 .
O30 O 1.2043(4) 0.0718(4) 0.5947(5) 0.024(3) Uiso 1 0 .
C31 C 1.2466(8) 0.0041(8) 0.6522(10) 0.053(6) Uiso 1 0 .
O32 O 1.1555(4) 0.2135(4) 0.5726(5) 0.028(3) Uiso 1 0 .
C33 C 1.1636(6) 0.2328(6) 0.4970(8) 0.027(4) Uiso 1 0 .
C34 C 1.2075(6) 0.2047(6) 0.4602(8) 0.023(4) Uiso 1 0 .
C35 C 1.2334(6) 0.2234(7) 0.3957(9) 0.032(4) Uiso 1 0 .
C36 C 1.2718(6) 0.1950(7) 0.3656(9) 0.035(4) Uiso 1 0 .
C37 C 1.2875(7) 0.1512(8) 0.3969(10) 0.046(5) Uiso 1 0 .
C38 C 1.2614(6) 0.1332(6) 0.4633(8) 0.028(4) Uiso 1 0 .
N39 N 1.2216(5) 0.1617(5) 0.4935(7) 0.028(3) Uiso 1 0 .
O40 O 1.0746(3) 0.1413(4) 0.8037(5) 0.017(2) Uiso 1 0 .
C41 C 1.0800(5) 0.1418(6) 0.8870(7) 0.019(3) Uiso 1 0 .
C42 C 1.1044(6) 0.0948(6) 0.9169(8) 0.022(4) Uiso 1 0 .
C43 C 1.1014(7) 0.0758(7) 0.9919(9) 0.037(4) Uiso 1 0 .
C44 C 1.1220(7) 0.0314(7) 1.0117(9) 0.036(5) Uiso 1 0 .
C45 C 1.1497(6) 0.0029(7) 0.9597(9) 0.033(4) Uiso 1 0 .
C46 C 1.1513(6) 0.0241(7) 0.8815(9) 0.029(4) Uiso 1 0 .
N47 N 1.1309(5) 0.0678(5) 0.8639(7) 0.028(3) Uiso 1 0 .
O48 O 0.9092(6) 0.8913(7) 0.8134(7) 0.074(7) Uani 1 0 .
C49 C 0.8841(10) 0.9212(11) 0.7566(13) 0.085(12) Uani 1 0 .
C50 C 0.8542(8) 0.8828(10) 0.7001(11) 0.061(9) Uani 1 0 .
C51 C 0.8844(11) 0.8358(9) 0.7138(12) 0.080(11) Uani 1 0 .
C52 C 0.9225(15) 0.8461(13) 0.7765(13) 0.147(19) Uani 1 0 .
O53 O 1.2959(12) 0.0436(17) 0.8565(16) 0.25(2) Uani 1 0 .
C54 C 1.2973(13) 0.0008(13) 0.910(3) 0.141(19) Uani 1 0 .
C55 C 0.3414(15) 0.985(2) 0.950(3) 0.23(3) Uani 1 0 .
C56 C 1.364(3) 0.040(3) 0.950(3) 0.36(5) Uani 1 0 .
C57 C 1.3377(13) 0.0778(12) 0.9031(17) 0.102(14) Uani 1 0 .
O58 O 1.1323(13) 0.4288(12) 0.7230(16) 0.190(17) Uani 1 0 .
C59 C 1.0906(19) 0.4564(17) 0.746(2) 0.20(3) Uani 1 0 .
C60 C 1.071(2) 0.429(3) 0.807(3) 0.33(5) Uani 1 0 .
C61 C 1.0967(16) 0.3937(11) 0.8408(19) 0.118(16) Uani 1 0 .
C62 C 1.1316(13) 0.3873(13) 0.772(2) 0.111(15) Uani 1 0 .
O63 O 0.7263(12) 0.3621(13) 0.6250(11) 0.176(17) Uani 1 0 .
C64 C 0.7541(15) 0.3794(13) 0.554(3) 0.141(19) Uani 1 0 .
C65 C 0.7375(19) 0.337(3) 0.4976(17) 0.17(3) Uani 1 0 .
C66 C 0.720(3) 0.309(3) 0.535(3) 0.37(6) Uani 1 0 .
C67 C 0.7056(15) 0.3157(14) 0.610(3) 0.15(2) Uani 1 0 .
O68 O 1.3647(11) 0.1392(13) 0.6240(15) 0.198(11) Uiso 1 0 .
C69 C 1.3883(14) 0.1790(15) 0.6582(19) 0.138(12) Uiso 1 0 .
C70 C 1.4383(16) 0.1365(17) 0.675(2) 0.161(14) Uiso 1 0 .
C71 C 1.4143(17) 0.1112(18) 0.720(2) 0.168(15) Uiso 1 0 .
C72 C 1.3682(13) 0.0864(14) 0.6702(18) 0.133(12) Uiso 1 0 .
O73 O 0.9454(10) 0.2461(11) 0.4740(13) 0.1736 Uiso 1 0 .
C74 C 0.9885(13) 0.2578(14) 0.4143(18) 0.1319 Uiso 1 0 .
C75 C 0.952(2) 0.288(2) 0.362(3) 0.2354 Uiso 1 0 .
C76 C 0.914(2) 0.308(2) 0.395(3) 0.2225 Uiso 1 0 .
C77 C 0.9087(13) 0.2969(14) 0.4566(18) 0.1291 Uiso 1 0 .
O78 O 0.997(4) 0.459(4) 0.457(4) 0.20(4) Uiso 0.3 0 .
H1 H 1.083 0.3781 0.5854 0.0777 Uiso 1 0 .
H2 H 1.0449 0.3581 0.5184 0.0777 Uiso 1 0 .
H3 H 1.0225 0.383 0.5921 0.0777 Uiso 1 0 .
H4 H 1.1661 0.2368 0.8794 0.0562 Uiso 1 0 .
H5 H 1.1911 0.2727 0.8198 0.0562 Uiso 1 0 .
H6 H 1.1527 0.2939 0.8796 0.0562 Uiso 1 0 .
H7 H 0.9614 0.9879 0.8941 0.0424 Uiso 1 0 .
H8 H 0.9999 -0.0163 0.8266 0.0424 Uiso 1 0 .
H9 H 1.0147 0.0166 0.8996 0.0424 Uiso 1 0 .
H10 H 1.2944 0.1648 0.8232 0.0576 Uiso 1 0 .
H11 H 1.2963 0.2041 0.7559 0.0576 Uiso 1 0 .
H12 H 1.2613 0.2139 0.8263 0.0576 Uiso 1 0 .
H13 H 0.9995 0.1189 0.4488 0.042 Uiso 1 0 .
H14 H 1.0444 0.1099 0.392 0.042 Uiso 1 0 .
H15 H 1.0346 0.0712 0.4579 0.042 Uiso 1 0 .
H16 H 0.2324 0.9742 0.6755 0.0659 Uiso 1 0 .
H17 H 0.2541 0.9963 0.5993 0.0659 Uiso 1 0 .
H18 H 1.2794 0.0116 0.6806 0.0659 Uiso 1 0 .
H19 H 1.1318 0.229 0.4655 0.0396 Uiso 1 0 .
H20 H 1.1725 0.2673 0.5014 0.0396 Uiso 1 0 .
H21 H 1.2235 0.2551 0.3742 0.046 Uiso 1 0 .
H22 H 1.2886 0.2081 0.3207 0.052 Uiso 1 0 .
H23 H 1.3146 0.1329 0.3754 0.0604 Uiso 1 0 .
H24 H 1.2711 0.1021 0.4861 0.0403 Uiso 1 0 .
H25 H 1.1019 0.1691 0.9032 0.032 Uiso 1 0 .
H26 H 1.0464 0.1451 0.9071 0.032 Uiso 1 0 .
H27 H 1.0843 0.0947 1.0307 0.0487 Uiso 1 0 .
H28 H 1.1174 0.0177 1.0638 0.0474 Uiso 1 0 .
H29 H 1.1665 -0.0284 0.974 0.0496 Uiso 1 0 .
H30 H 1.1672 0.0062 0.8416 0.0425 Uiso 1 0 .
H31 H 0.8596 0.9448 0.7777 0.0986 Uiso 1 0 .
H32 H 0.9084 0.9409 0.7269 0.0986 Uiso 1 0 .
H33 H 0.8182 0.88 0.7141 0.0769 Uiso 1 0 .
H34 H 0.8541 0.8943 0.6466 0.0769 Uiso 1 0 .
H35 H 0.8609 0.81 0.7271 0.0939 Uiso 1 0 .
H36 H 0.9006 0.8271 0.6663 0.0939 Uiso 1 0 .
H37 H 0.9573 0.8495 0.7562 0.1539 Uiso 1 0 .
H38 H 0.9239 0.8191 0.8135 0.1539 Uiso 1 0 .
H39 H 1.266 -0.0009 0.936 0.168 Uiso 1 0 .
H40 H 1.289 -0.0287 0.8654 0.168 Uiso 1 0 .
H41 H 0.3292 0.9722 0.9981 0.2525 Uiso 1 0 .
H42 H 0.3598 0.9612 0.9234 0.2525 Uiso 1 0 .
H43 H 1.3602 0.046 1.006 0.3481 Uiso 1 0 .
H44 H 1.3965 0.0326 0.9385 0.3481 Uiso 1 0 .
H45 H 1.3629 0.0947 0.8717 0.1068 Uiso 1 0 .
H46 H 1.3233 0.1053 0.9359 0.1068 Uiso 1 0 .
H47 H 1.1035 0.4903 0.7727 0.204 Uiso 1 0 .
H48 H 1.065 0.4672 0.7089 0.204 Uiso 1 0 .
H49 H 1.0574 0.4476 0.8496 0.2775 Uiso 1 0 .
H50 H 1.0396 0.4098 0.7839 0.2775 Uiso 1 0 .
H51 H 1.1163 0.4038 0.8884 0.1225 Uiso 1 0 .
H52 H 1.0779 0.363 0.8543 0.1225 Uiso 1 0 .
H53 H 1.1198 0.3572 0.7415 0.1191 Uiso 1 0 .
H54 H 1.1676 0.3788 0.7909 0.1191 Uiso 1 0 .
H55 H 0.7425 0.4132 0.541 0.1391 Uiso 1 0 .
H56 H 0.7923 0.3834 0.5706 0.1391 Uiso 1 0 .
H57 H 0.7212 0.3619 0.4676 0.1623 Uiso 1 0 .
H58 H 0.7775 0.3399 0.4819 0.1623 Uiso 1 0 .
H59 H 0.705 0.3017 0.471 0.254 Uiso 1 0 .
H60 H 0.756 0.2858 0.5186 0.254 Uiso 1 0 .
H61 H 0.7069 0.282 0.6167 0.254 Uiso 1 0 .
H62 H 0.6635 0.3153 0.5753 0.254 Uiso 1 0 .
H63 H 1.0214 0.2729 0.437 0.1446 Uiso 1 0 .
H64 H 1.0029 0.2266 0.3872 0.1446 Uiso 1 0 .
H65 H 0.9729 0.3195 0.3522 0.2481 Uiso 1 0 .
H66 H 0.9448 0.2721 0.317 0.2481 Uiso 1 0 .
H67 H 0.9073 0.3394 0.3773 0.2352 Uiso 1 0 .
H68 H 0.8835 0.286 0.3641 0.2352 Uiso 1 0 .
H69 H 0.8728 0.2954 0.4702 0.1418 Uiso 1 0 .
H70 H 0.923 0.328 0.4847 0.1418 Uiso 1 0 .

loop_
_atom_type_symbol
_atom_type_description
_atom_type_scat_dispersion_real
_atom_type_scat_dispersion_imag
_atom_type_scat_source
FE Fe 0.301 0.845 'International Tables Vol. IV (1974) Table 2.2B'
O O 0.008 0.006 'International Tables Vol. IV (1974) Table 2.2B'
N N 0.004 0.003 'International Tables Vol. IV (1974) Table 2.2B'
C C 0.002 0.002 'International Tables Vol. IV (1974) Table 2.2B'
H H 0 0 'International Tables Vol. IV (1974) Table 2.2B'
